data_2001955
loop_
_publ_author_name
'Dastidar, P.'
'Joseph, T.'
'Madyastha, K. M.'
'Guru Row, T. N.'

_publ_section_title
;
 Structure of a steriod fungal metabolite
;
_journal_issue 2
_journal_name_full 'Acta Crystallographica Section C'
_journal_page_first 273
_journal_page_last 275
_journal_paper_doi 10.1107/S0108270192005134
_journal_volume 49
_journal_year 1993
_chemical_formula_sum 'C21 H32 O4'
_chemical_formula_weight 348.48
_space_group_crystal_system orthorhombic
_space_group_IT_number 19
_space_group_name_Hall 'P 2ac 2ab'
_space_group_name_H-M_alt 'P 21 21 21'
_cell_angle_alpha 90
_cell_angle_beta 90
_cell_angle_gamma 90
_cell_formula_units_Z 4
_cell_length_a 9.2110(10)
_cell_length_b 13.2010(10)
_cell_length_c 16.0310(10)
_cell_volume 1949.3(3)
_diffrn_radiation_type Cu
_diffrn_radiation_wavelength 1.5418
_exptl_absorpt_coefficient_mu 6.07
_exptl_crystal_density_diffrn 1.187
_exptl_crystal_F_000 760
_cod_data_source_file al0521.cif
_cod_data_source_block al0521_structure_1_of_1
_cod_depositor_comments
;
 Updating space group information and adding the symmetry operation list.

 Antanas Vaitkus,
 2018-06-18
;
_cod_database_code 2001955

loop_
_space_group_symop_id
_space_group_symop_operation_xyz
1 x,y,z
2 -x+1/2,-y,z+1/2
3 x+1/2,-y+1/2,-z
4 -x,y+1/2,-z+1/2

loop_
_atom_site_label
_atom_site_fract_x
_atom_site_fract_y
_atom_site_fract_z
_atom_site_U_iso_or_equiv
C(1) .0324(7) .1399(4) .0452(4) .0552(18)
C(2) .1391(8) .2134(4) .0846(4) .067(2)
C(3) .2722(7) .1609(5) .1199(4) .071(2)
O(3) .2387(5) .0960(4) .1890(3) .0810(17)
C(4) .3429(7) .0948(5) .0535(4) .065(2)
C(5) .2349(6) .0203(4) .0149(3) .0501(17)
C(6) .3055(6) -.0513(4) -.0459(4) .0554(18)
C(7) .2013(6) -.1344(4) -.0727(3) .0493(17)
O(7) .1628(4) -.1952(3) -.0015(2) .0572(14)
C(8) .0588(6) -.0910(4) -.1072(3) .0445(18)
C(9) -.0078(5) -.0093(4) -.0494(3) .0451(16)
C(10) .1006(6) .0746(4) -.0239(3) .0501(19)
C(19) .1425(8) .1399(4) -.0977(4) .068(2)
C(11) -.1530(7) .0294(4) -.0866(4) .064(2)
C(12) -.2604(7) -.0529(4) -.1118(4) .062(2)
C(13) -.1914(6) -.1299(4) -.1685(3) .0513(18)
C(18) -.1526(8) -.0813(5) -.2539(4) .071(2)
C(14) -.0538(6) -.1710(4) -.1238(3) .0446(16)
O(14) -.1026(4) -.2075(3) -.0433(2) .0477(11)
C(15) -.0175(6) -.2673(4) -.1726(4) .059(2)
C(16) -.1698(8) -.3050(5) -.1925(4) .0625(19)
C(17) -.2657(6) -.2306(5) -.1869(3) .056(2)
C(20) -.4213(7) -.2421(6) -.2031(4) .071(3)
C(21) -.4863(9) -.3453(6) -.2069(5) .095(3)
O(20) -.4967(6) -.1673(4) -.2137(3) .093(2)
H(1A) .012(5) .093(3) .080(2) ?
H(1B) -.046(5) .183(3) .018(2) ?
H(2A) .169(5) .264(3) .041(2) ?
H(2B) .088(5) .253(3) .122(3) ?
H(3) .342(5) .218(3) .143(3) ?
H(O3) .183(6) .113(4) .226(3) ?
H(4A) .392(6) .052(3) .091(3) ?
H(4B) .369(5) .144(3) .007(3) ?
H(5) .201(5) -.015(3) .067(2) ?
H(6A) .387(5) -.083(3) -.016(2) ?
H(6B) .334(5) -.021(3) -.103(2) ?
H(7) .243(4) -.185(3) -.116(2) ?
H(8) .090(5) -.067(3) -.163(2) ?
H(9) -.033(4) -.041(3) .004(2) ?
H(11A) -.2084 .0724 -.0290 ?
H(11B) -.126(5) .077(3) -.143(3) ?
H(12A) -.294(5) -.086(3) -.060(3) ?
H(12B) -.327(5) -.015(3) -.138(3) ?
H(O14) -.047(5) -.217(2) -.005(2) ?
H(15A) .044(5) -.253(3) -.226(3) ?
H(15B) .022(5) -.312(3) -.130(3) ?
H(16) -.196(5) -.377(3) -.208(3) ?
H(19A) .173(5) .109(3) -.142(3) ?
H(19B) .067(6) .178(3) -.109(3) ?
H(19C) .212(5) .202(3) -.077(3) ?
H(18A) -.108(6) -.015(3) -.251(3) ?
H(18B) -.097(6) -.143(3) -.285(3) ?
H(18C) -.222(6) -.072(4) -.284(3) ?
H(21A) -.425(7) -.415(4) -.186(4) ?
H(21B) -.564(6) -.362(4) -.154(3) ?
H(21C) -.458(7) -.365(4) -.254(4) ?

loop_
_geom_angle_atom_site_label_1
_geom_angle_atom_site_label_2
_geom_angle_atom_site_label_3
_geom_angle
C(2) C(1) C(10) 113.1(5)
C(1) C(2) C(3) 112.7(4)
C(2) C(3) C(4) 110.2(5)
C(2) C(3) O(3) 112.7(5)
O(3) C(3) C(4) 106.8(5)
C(3) C(4) C(5) 111.9(5)
C(4) C(5) C(10) 112.4(4)
C(4) C(5) C(6) 112.6(4)
C(6) C(5) C(10) 111.9(4)
C(5) C(6) C(7) 111.3(4)
C(6) C(7) C(8) 111.8(4)
C(6) C(7) O(7) 109.5(4)
O(7) C(7) C(8) 106.4(4)
C(7) C(8) C(14) 113.0(4)
C(9) C(8) C(14) 108.7(4)
C(8) C(9) C(11) 109.9(4)
C(8) C(9) C(10) 113.6(4)
C(10) C(9) C(11) 115.0(4)
C(5) C(10) C(9) 106.7(4)
C(1) C(10) C(9) 109.1(4)
C(1) C(10) C(5) 107.1(4)
C(9) C(10) C(19) 111.4(4)
C(5) C(10) C(19) 111.8(4)
C(1) C(10) C(19) 110.3(4)
C(9) C(11) C(12) 115.2(4)
C(11) C(12) C(13) 111.5(4)
C(12) C(13) C(17) 121.1(4)
C(12) C(13) C(14) 107.5(4)
C(12) C(13) C(18) 110.5(4)
C(14) C(13) C(17) 98.6(4)
C(18) C(13) C(17) 107.0(4)
C(18) C(13) C(14) 111.2(4)
C(8) C(14) C(13) 113.5(4)
C(13) C(14) C(15) 103.4(4)
C(13) C(14) O(14) 105.8(4)
C(8) C(14) C(15) 121.5(4)
C(8) C(14) O(14) 106.8(4)
O(14) C(14) C(15) 104.3(3)
C(14) C(15) C(16) 100.2(4)
C(15) C(16) C(17) 110.9(5)
C(13) C(17) C(16) 111.1(5)
C(16) C(17) C(20) 124.3(6)
C(13) C(17) C(20) 124.3(5)
C(17) C(20) O(20) 119.8(6)
C(17) C(20) C(21) 119.7(6)
C(21) C(20) O(20) 120.4(6)

loop_
_geom_bond_atom_site_label_1
_geom_bond_atom_site_label_2
_geom_bond_distance
C(1) C(2) 1.517(8)
C(1) C(10) 1.538(7)
C(2) C(3) 1.517(9)
C(3) O(3) 1.434(8)
C(3) C(4) 1.522(9)
C(4) C(5) 1.529(8)
C(5) C(6) 1.505(7)
C(5) C(10) 1.559(7)
C(6) C(7) 1.519(7)
C(7) O(7) 1.439(6)
C(7) C(8) 1.535(7)
C(8) C(9) 1.548(7)
C(8) C(14) 1.503(7)
C(9) C(10) 1.546(7)
C(9) C(11) 1.550(7)
C(10) C(19) 1.513(7)
C(11) C(12) 1.523(8)
C(12) C(13) 1.504(7)
C(13) C(18) 1.553(8)
C(13) C(14) 1.553(7)
C(13) C(17) 1.524(8)
C(14) O(14) 1.449(6)
C(14) C(15) 1.529(7)
C(15) C(16) 1.522(9)
C(16) C(17) 1.324(9)
C(17) C(20) 1.464(8)
C(20) C(21) 1.489(11)
C(20) O(20) 1.219(9)
C(1) H(1A) 0.86(4)
C(1) H(1B) 1.02(4)
C(2) H(2A) 1.00(4)
C(2) H(2B) 0.92(4)
C(3) H(3) 1.06(5)
O(3) H(O3) 0.81(5)
C(4) H(4A) 0.94(4)
C(4) H(4B) 1.02(4)
C(5) H(5) 1.00(4)
C(6) H(6A) 0.98(4)
C(6) H(6B) 1.03(4)
C(7) H(7) 1.03(4)
C(8) H(8) 1.00(4)
C(9) H(9) 0.98(4)
C(11) H(11A) 1.198(6)
C(11) H(11B) 1.13(4)
C(12) H(12A) 1.00(4)
C(12) H(12B) 0.89(4)
O(14) H(O14) 0.82(4)
C(15) H(15A) 1.04(4)
C(15) H(15B) 0.97(4)
C(16) H(16) 1.00(4)
C(18) H(18A) 0.97(5)
C(18) H(18B) 1.08(5)
C(18) H(18C) 0.81(5)
C(19) H(19A) 0.87(4)
C(19) H(19B) 0.88(5)
C(19) H(19C) 1.10(5)
C(21) H(21A) 1.13(6)
C(21) H(21B) 1.14(6)
C(21) H(21C) 0.84(6)
